data_1515292
loop_
_publ_author_name
'Banti, C. N.'
'Giannoulis, A. D.'
'Kourkoumelis, N.'
'Owczarzak, A. M.'
'Poyraz, M.'
'Kubicki, M.'
'Charalabopoulos, K.'
'Hadjikakou, S. K.'

_publ_section_title
;
 Mixed ligand-silver(I) complexes with anti-inflammatory agents which can
 bind to lipoxygenase and calf-thymus DNA, modulating their function and
 inducing apoptosis.
;
_journal_issue 6
_journal_name_full 'Metallomics : integrated biometal science'
_journal_page_first 545
_journal_page_last 560
_journal_paper_doi 10.1039/c2mt20039b
_journal_volume 4
_journal_year 2012
_chemical_formula_sum 'C43 H35 Ag O3 P2'
_chemical_formula_weight 769.52
_chemical_name_systematic
;
?
;
_space_group_IT_number 4
_symmetry_cell_setting monoclinic
_symmetry_space_group_name_Hall 'P 2yb'
_symmetry_space_group_name_H-M 'P 1 21 1'
_atom_sites_solution_hydrogens geom
_atom_sites_solution_primary direct
_atom_sites_solution_secondary difmap
_audit_creation_method SHELXL-97
_audit_update_record
;
2011-11-18 # Formatted by publCIF
;
_cell_angle_alpha 90.00
_cell_angle_beta 98.798(2)
_cell_angle_gamma 90.00
_cell_formula_units_Z 4
_cell_length_a 11.5473(2)
_cell_length_b 18.9633(3)
_cell_length_c 16.9260(3)
_cell_measurement_reflns_used 13660
_cell_measurement_temperature 130(2)
_cell_measurement_theta_max 73.5499
_cell_measurement_theta_min 3.5205
_cell_volume 3662.76(11)
_computing_cell_refinement 'CrysAlisPro (Agilent)'
_computing_data_collection 'CrysAlisPro (Agilent)'
_computing_data_reduction 'CrysAlisPro (Agilent)'
_computing_molecular_graphics 'Mercury 2.4'
_computing_structure_refinement 'SHELXL-97 (Sheldrick, 1997)'
_computing_structure_solution Sir-92
_diffrn_ambient_temperature 130.1
_diffrn_detector_area_resol_mean 10.5357
_diffrn_measured_fraction_theta_full 0.963
_diffrn_measured_fraction_theta_max 0.963
_diffrn_measurement_device_type 'SuperNova, Single source at offset), Atlas'
_diffrn_measurement_method \w-scan
_diffrn_radiation_monochromator mirror
_diffrn_radiation_source 'SuperNova (Cu) X-ray Source'
_diffrn_radiation_type 'Cu K\a'
_diffrn_radiation_wavelength 1.5418
_diffrn_reflns_av_R_equivalents 0.0261
_diffrn_reflns_av_sigmaI/netI 0.0407
_diffrn_reflns_limit_h_max 14
_diffrn_reflns_limit_h_min -12
_diffrn_reflns_limit_k_max 23
_diffrn_reflns_limit_k_min -18
_diffrn_reflns_limit_l_max 20
_diffrn_reflns_limit_l_min -19
_diffrn_reflns_number 18822
_diffrn_reflns_theta_full 73.70
_diffrn_reflns_theta_max 73.70
_diffrn_reflns_theta_min 3.52
_exptl_absorpt_coefficient_mu 5.543
_exptl_absorpt_correction_T_max 1.00000
_exptl_absorpt_correction_T_min 0.46927
_exptl_absorpt_correction_type multi-scan
_exptl_crystal_colour gold
_exptl_crystal_density_diffrn 1.395
_exptl_crystal_density_method 'not measured'
_exptl_crystal_description block
_exptl_crystal_F_000 1576
_exptl_crystal_size_max 0.4
_exptl_crystal_size_mid 0.3
_exptl_crystal_size_min 0.1
_refine_diff_density_max 2.143
_refine_diff_density_min -1.741
_refine_diff_density_rms 0.188
_refine_ls_abs_structure_details 'Flack H D (1983), Acta Cryst. A39, 876-881'
_refine_ls_abs_structure_Flack 0.485(15)
_refine_ls_extinction_method none
_refine_ls_goodness_of_fit_ref 1.080
_refine_ls_hydrogen_treatment constr
_refine_ls_matrix_type full
_refine_ls_number_parameters 883
_refine_ls_number_reflns 10653
_refine_ls_number_restraints 19
_refine_ls_restrained_S_all 1.080
_refine_ls_R_factor_all 0.0911
_refine_ls_R_factor_gt 0.0862
_refine_ls_shift/su_max 0.001
_refine_ls_shift/su_mean 0.000
_refine_ls_structure_factor_coef Fsqd
_refine_ls_weighting_details 'calc w=1/[\s^2^(Fo^2^)+(0.1294P)^2^+50.9377P] where P=(Fo^2^+2Fc^2^)/3'
_refine_ls_weighting_scheme calc
_refine_ls_wR_factor_gt 0.2447
_refine_ls_wR_factor_ref 0.2486
_reflns_number_gt 9908
_reflns_number_total 10653
_reflns_threshold_expression >2sigma(I)
_cod_data_source_file c2mt20039b.txt
_cod_data_source_block shelxl
_cod_original_sg_symbol_H-M 'P 21'
_cod_database_code 1515292

loop_
_symmetry_equiv_pos_as_xyz
'x, y, z'
'-x, y+1/2, -z'

loop_
_atom_site_label
_atom_site_type_symbol
_atom_site_fract_x
_atom_site_fract_y
_atom_site_fract_z
_atom_site_U_iso_or_equiv
_atom_site_adp_type
_atom_site_occupancy
_atom_site_symmetry_multiplicity
_atom_site_calc_flag
_atom_site_refinement_flags
Ag1 Ag 0.59975(8) 0.70974(5) -0.29786(6) 0.0303(2) Uani 1 1 d .
Ag2 Ag 0.90054(9) 0.73681(5) 0.17663(6) 0.0326(3) Uani 1 1 d .
P1A P 0.5055(3) 0.6828(2) -0.1847(2) 0.0290(7) Uani 1 1 d .
P2C P 0.9547(3) 0.6181(2) 0.2172(2) 0.0303(8) Uani 1 1 d .
P1B P 0.6001(3) 0.8000(2) -0.3966(2) 0.0307(8) Uani 1 1 d .
P2D P 0.9701(3) 0.8172(2) 0.0807(2) 0.0291(7) Uani 1 1 d .
O2TA O 0.7653(9) 0.6313(5) -0.2992(6) 0.035(2) Uani 1 1 d .
O2TC O 0.8956(8) 0.8049(5) 0.3019(6) 0.035(2) Uani 1 1 d .
O4T2 O 0.6100(9) 1.0519(6) 0.4298(6) 0.041(2) Uani 1 1 d .
H4T2 H 0.5444 1.0631 0.4044 0.061 Uiso 1 1 calc R
01TC O 0.7300(9) 0.7918(6) 0.2204(6) 0.036(2) Uani 1 1 d .
O1TA O 0.5959(9) 0.5967(5) -0.3681(6) 0.034(2) Uani 1 1 d .
O4T1 O 0.8986(10) 0.3195(6) -0.3927(6) 0.040(2) Uani 1 1 d .
H4T1 H 0.9681 0.3161 -0.3695 0.059 Uiso 1 1 calc R
C1A3 C 0.5537(11) 0.7365(8) -0.0972(8) 0.029(3) Uani 1 1 d .
C1C1 C 0.8525(12) 0.5514(8) 0.1705(7) 0.030(3) Uani 1 1 d U
C1T1 C 0.7552(13) 0.5178(8) -0.3560(9) 0.033(3) Uani 1 1 d .
C1A2 C 0.5179(13) 0.5927(7) -0.1499(9) 0.030(3) Uani 1 1 d .
C6A2 C 0.6189(12) 0.5561(8) -0.1592(8) 0.030(3) Uani 1 1 d .
H6A2 H 0.6798 0.5783 -0.1820 0.036 Uiso 1 1 calc R
C1D1 C 0.9203(12) 0.8029(8) -0.0271(8) 0.029(3) Uani 1 1 d .
C2T2 C 0.8051(12) 0.9106(8) 0.3883(8) 0.030(3) Uani 1 1 d .
H2T2 H 0.8788 0.8914 0.4109 0.036 Uiso 1 1 calc R
C1B3 C 0.5302(13) 0.7642(8) -0.4930(9) 0.035(3) Uani 1 1 d .
C6C3 C 1.1143(15) 0.5951(12) 0.1141(10) 0.055(5) Uani 1 1 d .
H021 H 1.0584 0.6197 0.0771 0.066 Uiso 1 1 calc R
C6T2 C 0.6355(13) 0.9096(8) 0.2872(8) 0.033(3) Uani 1 1 d .
H6T2 H 0.5936 0.8900 0.2395 0.040 Uiso 1 1 calc R
C3T2 C 0.7578(13) 0.9683(8) 0.4246(9) 0.034(3) Uani 1 1 d .
H3T2 H 0.8003 0.9884 0.4717 0.041 Uiso 1 1 calc R
C3T1 C 0.9198(13) 0.4353(8) -0.3332(9) 0.035(3) Uani 1 1 d .
H3T1 H 0.9987 0.4259 -0.3105 0.043 Uiso 1 1 calc R
C1D2 C 0.9638(12) 0.9127(8) 0.0941(9) 0.030(3) Uani 1 1 d .
C4A3 C 0.6375(12) 0.8192(8) 0.0355(7) 0.028(3) Uani 1 1 d U
H4A3 H 0.6636 0.8480 0.0807 0.033 Uiso 1 1 calc R
C5A2 C 0.6292(15) 0.4856(8) -0.1343(10) 0.040(4) Uani 1 1 d .
H5A2 H 0.6971 0.4596 -0.1417 0.048 Uiso 1 1 calc R
C4T2 C 0.6533(13) 0.9955(8) 0.3936(8) 0.032(3) Uani 1 1 d .
C1B2 C 0.7501(11) 0.8248(8) -0.4080(8) 0.030(3) Uani 1 1 d .
C2B2 C 0.8173(13) 0.7768(8) -0.4426(10) 0.041(4) Uani 1 1 d .
H2B2 H 0.7830 0.7338 -0.4635 0.049 Uiso 1 1 calc R
C1D3 C 1.1297(14) 0.8038(9) 0.0994(9) 0.037(3) Uani 1 1 d .
C2T1 C 0.8690(13) 0.5005(9) -0.3206(9) 0.038(3) Uani 1 1 d .
H2T1 H 0.9132 0.5341 -0.2869 0.046 Uiso 1 1 calc R
C5C2 C 1.0520(14) 0.6340(10) 0.4574(10) 0.044(4) Uani 1 1 d .
H5C2 H 1.1108 0.6589 0.4919 0.053 Uiso 1 1 calc R
C6A3 C 0.5788(13) 0.8073(8) -0.1033(9) 0.034(3) Uani 1 1 d .
H6A3 H 0.5653 0.8295 -0.1542 0.041 Uiso 1 1 calc R
C5D1 C 0.8600(13) 0.7224(8) -0.1322(9) 0.040(4) Uani 1 1 d .
H5D1 H 0.8433 0.6753 -0.1494 0.048 Uiso 1 1 calc R
C6T1 C 0.6900(13) 0.4640(10) -0.4032(9) 0.040(4) Uani 1 1 d .
H6T1 H 0.6114 0.4730 -0.4269 0.048 Uiso 1 1 calc R
C5B2 C 0.9192(15) 0.9005(11) -0.3809(10) 0.051(4) Uani 1 1 d .
H5B2 H 0.9544 0.9429 -0.3591 0.061 Uiso 1 1 calc R
C5D3 C 1.3046(15) 0.8044(9) 0.1979(8) 0.039(4) Uani 1 1 d .
H5D3 H 1.3421 0.8128 0.2511 0.047 Uiso 1 1 calc R
C2B3 C 0.4446(13) 0.7184(9) -0.4947(8) 0.038(4) Uani 1 1 d .
H2B3 H 0.4202 0.7054 -0.4456 0.046 Uiso 1 1 calc R
C2B1 C 0.5389(13) 0.9432(8) -0.4260(10) 0.037(3) Uani 1 1 d .
H2B1 H 0.5858 0.9406 -0.4673 0.045 Uiso 1 1 calc R
C1B1 C 0.5257(13) 0.8845(8) -0.3812(10) 0.038(4) Uani 1 1 d .
C1T2 C 0.7437(11) 0.8822(9) 0.3199(8) 0.032(3) Uani 1 1 d .
C2A1 C 0.2940(14) 0.6583(10) -0.2807(10) 0.045(4) Uani 1 1 d .
H2A1 H 0.3404 0.6308 -0.3108 0.054 Uiso 1 1 calc R
C1C2 C 0.9612(13) 0.6031(8) 0.3264(8) 0.031(3) Uani 1 1 d .
C6A1 C 0.2787(11) 0.7351(9) -0.1696(8) 0.037(3) Uani 1 1 d .
H6A1 H 0.3118 0.7610 -0.1236 0.044 Uiso 1 1 calc R
C5B1 C 0.3976(15) 0.9508(11) -0.3078(10) 0.048(4) Uani 1 1 d .
H5B1 H 0.3478 0.9522 -0.2681 0.057 Uiso 1 1 calc R
C3D2 C 0.8781(14) 1.0122(10) 0.1523(10) 0.043(4) Uani 1 1 d .
H3D2 H 0.8221 1.0304 0.1826 0.051 Uiso 1 1 calc R
C3B1 C 0.4848(15) 1.0068(9) -0.4120(11) 0.046(4) Uani 1 1 d .
H3B1 H 0.4961 1.0474 -0.4428 0.055 Uiso 1 1 calc R
C2C2 C 0.8895(12) 0.5583(9) 0.3588(10) 0.037(3) Uani 1 1 d .
H2C2 H 0.8332 0.5315 0.3244 0.045 Uiso 1 1 calc R
C3A3 C 0.6149(12) 0.7493(8) 0.0452(8) 0.033(3) Uani 1 1 d .
H3A3 H 0.6277 0.7295 0.0973 0.039 Uiso 1 1 calc R
C3A2 C 0.4428(14) 0.4926(9) -0.0880(9) 0.038(4) Uani 1 1 d .
H3A2 H 0.3826 0.4714 -0.0636 0.045 Uiso 1 1 calc R
C4A2 C 0.5414(15) 0.4525(8) -0.0987(9) 0.040(4) Uani 1 1 d .
H4A2 H 0.5486 0.4046 -0.0824 0.048 Uiso 1 1 calc R
C4B3 C 0.4290(14) 0.7054(10) -0.6356(10) 0.049(4) Uani 1 1 d .
H4B3 H 0.3955 0.6836 -0.6844 0.059 Uiso 1 1 calc R
C054 C 0.7947(13) 0.8207(8) 0.2814(9) 0.034(3) Uani 1 1 d .
C5T1 C 0.7391(13) 0.4000(9) -0.4147(10) 0.039(4) Uani 1 1 d .
H5T1 H 0.6954 0.3654 -0.4471 0.046 Uiso 1 1 calc R
C6B2 C 0.8036(14) 0.8864(9) -0.3756(10) 0.042(4) Uani 1 1 d .
H6B2 H 0.7598 0.9190 -0.3495 0.050 Uiso 1 1 calc R
C6B3 C 0.5678(13) 0.7861(10) -0.5659(8) 0.039(4) Uani 1 1 d .
H6B3 H 0.6257 0.8216 -0.5665 0.046 Uiso 1 1 calc R
C11T C 0.6996(15) 0.5837(8) -0.3434(10) 0.039(4) Uani 1 1 d .
C4A1 C 0.1062(12) 0.7028(11) -0.2645(8) 0.045(4) Uani 1 1 d .
H4A1 H 0.0240 0.7054 -0.2817 0.054 Uiso 1 1 calc R
C4D1 C 0.8507(12) 0.7767(9) -0.1884(8) 0.033(3) Uani 1 1 d .
H4D1 H 0.8266 0.7667 -0.2435 0.039 Uiso 1 1 calc R
C4C2 C 0.9812(16) 0.5913(10) 0.4883(11) 0.050(4) Uani 1 1 d .
H4C2 H 0.9874 0.5876 0.5448 0.059 Uiso 1 1 calc R
C2D2 C 0.8815(13) 0.9398(8) 0.1376(9) 0.036(3) Uani 1 1 d .
H2D2 H 0.8275 0.9092 0.1573 0.044 Uiso 1 1 calc R
C2A2 C 0.4316(12) 0.5622(8) -0.1122(9) 0.035(3) Uani 1 1 d .
H2A2 H 0.3654 0.5890 -0.1031 0.042 Uiso 1 1 calc R
C4T1 C 0.8556(13) 0.3854(9) -0.3783(9) 0.039(4) Uani 1 1 d .
C2D3 C 1.1915(16) 0.7732(11) 0.0432(11) 0.055(5) Uani 1 1 d .
H2D3 H 1.1538 0.7622 -0.0092 0.066 Uiso 1 1 calc R
C6B1 C 0.4583(15) 0.8877(9) -0.3236(10) 0.043(4) Uani 1 1 d .
H6B1 H 0.4506 0.8469 -0.2922 0.052 Uiso 1 1 calc R
C2D1 C 0.9140(13) 0.8580(8) -0.0826(9) 0.034(3) Uani 1 1 d .
H2D1 H 0.9349 0.9047 -0.0656 0.041 Uiso 1 1 calc R
C3D1 C 0.8759(15) 0.8430(10) -0.1644(11) 0.048(4) Uani 1 1 d .
H3D1 H 0.8682 0.8802 -0.2024 0.058 Uiso 1 1 calc R
C4C3 C 1.3015(15) 0.5385(10) 0.1450(12) 0.052(5) Uani 1 1 d .
H4C3 H 1.3734 0.5245 0.1289 0.062 Uiso 1 1 calc R
C3B2 C 0.9313(16) 0.7901(13) -0.4471(11) 0.062(6) Uani 1 1 d .
H3B2 H 0.9757 0.7559 -0.4705 0.074 Uiso 1 1 calc R
C4B2 C 0.9847(16) 0.8523(9) -0.4184(11) 0.048(4) Uani 1 1 d .
H4B2 H 1.0637 0.8621 -0.4241 0.058 Uiso 1 1 calc R
C3C3 C 1.2832(14) 0.5290(12) 0.2248(11) 0.053(5) Uani 1 1 d .
H3C3 H 1.3395 0.5050 0.2620 0.064 Uiso 1 1 calc R
C6D3 C 1.1836(14) 0.8184(9) 0.1748(10) 0.042(4) Uani 1 1 d .
H6D3 H 1.1396 0.8383 0.2124 0.051 Uiso 1 1 calc R
C5T2 C 0.5890(12) 0.9654(9) 0.3244(9) 0.033(3) Uani 1 1 d .
H5T2 H 0.5139 0.9835 0.3033 0.039 Uiso 1 1 calc R
C4D3 C 1.3633(15) 0.7794(10) 0.1434(10) 0.046(4) Uani 1 1 d .
H4D3 H 1.4459 0.7747 0.1566 0.055 Uiso 1 1 calc R
C6C2 C 1.0426(16) 0.6433(9) 0.3762(12) 0.048(4) Uani 1 1 d .
H6C2 H 1.0907 0.6765 0.3545 0.058 Uiso 1 1 calc R
C6D1 C 0.8925(11) 0.7360(8) -0.0536(8) 0.029(3) Uani 1 1 d .
H6D1 H 0.8962 0.6984 -0.0162 0.035 Uiso 1 1 calc R
C6D2 C 1.0432(13) 0.9574(9) 0.0667(8) 0.036(3) Uani 1 1 d .
H6D2 H 1.1010 0.9389 0.0380 0.043 Uiso 1 1 calc R
C2C3 C 1.1819(15) 0.5553(11) 0.2481(10) 0.050(4) Uani 1 1 d .
H2C3 H 1.1716 0.5522 0.3027 0.061 Uiso 1 1 calc R
C6C1 C 0.8786(17) 0.4803(10) 0.1685(13) 0.054(5) Uani 1 1 d .
H6C1 H 0.9527 0.4644 0.1944 0.065 Uiso 1 1 calc R
C1A1 C 0.3486(10) 0.6946(7) -0.2084(8) 0.028(3) Uani 1 1 d .
C5A3 C 0.6229(15) 0.8465(9) -0.0370(10) 0.043(4) Uani 1 1 d .
H5A3 H 0.6433 0.8944 -0.0436 0.052 Uiso 1 1 calc R
C5A1 C 0.1589(14) 0.7392(13) -0.1964(10) 0.059(5) Uani 1 1 d .
H5A1 H 0.1114 0.7674 -0.1677 0.071 Uiso 1 1 calc R
C3B3 C 0.3875(14) 0.6875(9) -0.5654(9) 0.044(4) Uani 1 1 d .
H3B3 H 0.3236 0.6559 -0.5652 0.053 Uiso 1 1 calc R
C3D3 C 1.3102(15) 0.7594(12) 0.0669(9) 0.055(5) Uani 1 1 d .
H3D3 H 1.3546 0.7367 0.0315 0.066 Uiso 1 1 calc R
C5C3 C 1.2137(18) 0.5683(15) 0.0904(12) 0.072(7) Uani 1 1 d .
H5C3 H 1.2225 0.5702 0.0356 0.087 Uiso 1 1 calc R
C1C3 C 1.0958(14) 0.5859(9) 0.1939(9) 0.039(4) Uani 1 1 d .
C2A3 C 0.5726(12) 0.7057(10) -0.0212(7) 0.034(3) Uani 1 1 d U
H2A3 H 0.5575 0.6571 -0.0142 0.041 Uiso 1 1 calc R
C5D2 C 1.0384(16) 1.0301(9) 0.0812(11) 0.049(4) Uani 1 1 d .
H5D2 H 1.0928 1.0609 0.0620 0.059 Uiso 1 1 calc R
C5B3 C 0.5155(15) 0.7529(13) -0.6362(10) 0.061(6) Uani 1 1 d .
H5B3 H 0.5416 0.7641 -0.6852 0.073 Uiso 1 1 calc R
C3C2 C 0.8965(17) 0.5509(12) 0.4397(11) 0.056(5) Uani 1 1 d .
H3C2 H 0.8461 0.5197 0.4622 0.067 Uiso 1 1 calc R
C3A1 C 0.1752(15) 0.6640(12) -0.3048(10) 0.053(5) Uani 1 1 d .
H3A1 H 0.1406 0.6397 -0.3516 0.064 Uiso 1 1 calc R
C4C1 C 0.695(2) 0.4526(13) 0.0962(11) 0.064(6) Uani 1 1 d .
H4C1 H 0.6413 0.4191 0.0696 0.077 Uiso 1 1 calc R
C4D2 C 0.9541(14) 1.0574(9) 0.1236(11) 0.044(4) Uani 1 1 d .
H4D2 H 0.9496 1.1068 0.1324 0.053 Uiso 1 1 calc R
C4B1 C 0.4151(15) 1.0100(11) -0.3534(11) 0.049(4) Uani 1 1 d .
H4B1 H 0.3782 1.0532 -0.3438 0.059 Uiso 1 1 calc R
C5C1 C 0.8015(19) 0.4325(13) 0.1306(15) 0.069(6) Uani 1 1 d .
H5C1 H 0.8238 0.3844 0.1286 0.083 Uiso 1 1 calc R
C3C1 C 0.664(2) 0.5189(15) 0.0996(17) 0.094(9) Uani 1 1 d .
H3C1 H 0.5888 0.5324 0.0737 0.113 Uiso 1 1 calc R
C2C1 C 0.739(2) 0.5732(12) 0.1405(17) 0.087(9) Uani 1 1 d .
H2C1 H 0.7132 0.6201 0.1463 0.104 Uiso 1 1 calc R

loop_
_atom_site_aniso_label
_atom_site_aniso_U_11
_atom_site_aniso_U_22
_atom_site_aniso_U_33
_atom_site_aniso_U_23
_atom_site_aniso_U_13
_atom_site_aniso_U_12
Ag1 0.0340(5) 0.0290(5) 0.0287(5) 0.0022(4) 0.0070(4) 0.0011(4)
Ag2 0.0393(5) 0.0274(5) 0.0325(5) 0.0020(4) 0.0100(4) 0.0024(5)
P1A 0.0255(16) 0.0308(18) 0.0307(17) -0.0006(15) 0.0043(13) 0.0025(14)
P2C 0.0317(18) 0.0253(18) 0.0331(18) 0.0016(15) 0.0027(14) 0.0023(15)
P1B 0.0296(17) 0.029(2) 0.0331(19) 0.0030(15) 0.0055(14) -0.0016(15)
P2D 0.0341(18) 0.0297(19) 0.0239(16) 0.0008(14) 0.0060(13) 0.0027(15)
O2TA 0.038(5) 0.030(6) 0.035(5) -0.015(4) 0.001(4) -0.002(4)
O2TC 0.034(5) 0.021(5) 0.051(6) -0.009(4) 0.007(5) 0.001(4)
O4T2 0.040(6) 0.045(7) 0.038(6) 0.000(5) 0.009(5) 0.003(5)
01TC 0.040(6) 0.035(6) 0.032(5) -0.005(5) 0.002(4) -0.003(5)
O1TA 0.039(6) 0.025(5) 0.037(6) -0.009(4) -0.001(4) 0.004(4)
O4T1 0.047(6) 0.031(6) 0.040(6) -0.006(5) 0.004(5) 0.006(5)
C1A3 0.033(6) 0.026(6) 0.032(6) 0.001(6) 0.016(5) 0.009(6)
C1C1 0.037(6) 0.038(7) 0.013(5) 0.001(5) -0.001(5) 0.001(5)
C1T1 0.035(8) 0.028(8) 0.035(8) -0.008(6) 0.005(6) -0.005(6)
C1A2 0.037(7) 0.018(7) 0.036(7) 0.005(6) 0.006(6) -0.005(6)
C6A2 0.030(7) 0.028(7) 0.032(7) -0.002(6) 0.001(5) 0.001(6)
C1D1 0.028(7) 0.031(8) 0.027(7) -0.001(6) 0.001(5) -0.001(6)
C2T2 0.029(7) 0.035(8) 0.026(7) -0.005(6) 0.007(5) -0.004(6)
C1B3 0.034(7) 0.033(8) 0.039(8) 0.003(6) 0.010(6) -0.001(6)
C6C3 0.040(9) 0.090(15) 0.035(9) 0.018(9) 0.003(7) 0.021(10)
C6T2 0.048(8) 0.027(8) 0.024(7) 0.004(6) 0.003(6) 0.001(6)
C3T2 0.034(8) 0.035(8) 0.035(8) 0.000(6) 0.016(6) -0.004(6)
C3T1 0.033(7) 0.038(9) 0.034(8) 0.006(7) 0.001(6) -0.004(7)
C1D2 0.026(7) 0.026(7) 0.036(8) 0.007(6) 0.001(6) 0.002(6)
C4A3 0.037(6) 0.033(6) 0.013(5) -0.008(5) 0.002(4) 0.000(5)
C5A2 0.044(9) 0.024(8) 0.048(9) -0.002(7) -0.005(7) 0.001(7)
C4T2 0.042(8) 0.029(8) 0.028(7) 0.001(6) 0.011(6) 0.000(6)
C1B2 0.027(7) 0.036(8) 0.024(6) 0.004(6) -0.004(5) -0.004(6)
C2B2 0.039(8) 0.025(8) 0.058(10) 0.011(7) 0.005(7) 0.006(7)
C1D3 0.051(9) 0.039(9) 0.024(7) 0.008(6) 0.012(6) 0.002(7)
C2T1 0.036(8) 0.037(9) 0.041(9) -0.001(7) 0.000(6) -0.003(7)
C5C2 0.037(8) 0.051(10) 0.041(9) -0.008(8) -0.002(7) -0.007(8)
C6A3 0.041(8) 0.023(7) 0.033(7) 0.001(6) -0.009(6) -0.004(6)
C5D1 0.044(8) 0.033(10) 0.042(8) -0.003(7) 0.002(6) -0.007(7)
C6T1 0.030(7) 0.057(11) 0.032(8) -0.012(7) -0.001(6) -0.001(7)
C5B2 0.042(9) 0.065(13) 0.043(10) 0.007(9) 0.002(7) -0.011(9)
C5D3 0.059(10) 0.045(10) 0.015(6) 0.004(6) 0.005(6) 0.011(8)
C2B3 0.045(8) 0.048(10) 0.019(6) 0.006(7) 0.000(5) -0.009(7)
C2B1 0.033(8) 0.034(9) 0.046(9) 0.001(7) 0.011(6) 0.000(7)
C1B1 0.036(8) 0.025(8) 0.055(10) -0.007(7) 0.012(7) -0.009(6)
C1T2 0.023(6) 0.048(9) 0.025(7) -0.001(6) 0.005(5) -0.003(6)
C2A1 0.038(8) 0.050(10) 0.047(9) -0.019(8) 0.009(7) 0.004(8)
C1C2 0.040(8) 0.035(8) 0.018(6) 0.001(6) 0.006(5) 0.014(6)
C6A1 0.030(7) 0.046(9) 0.033(7) -0.006(7) -0.001(5) -0.004(7)
C5B1 0.041(9) 0.063(12) 0.045(10) 0.015(9) 0.024(7) 0.007(8)
C3D2 0.037(8) 0.048(10) 0.041(9) -0.013(8) -0.002(7) 0.009(8)
C3B1 0.051(10) 0.033(9) 0.056(11) 0.000(8) 0.013(8) -0.002(8)
C2C2 0.025(7) 0.037(9) 0.052(9) 0.003(7) 0.012(6) -0.001(6)
C3A3 0.039(7) 0.038(9) 0.019(6) -0.003(6) -0.001(5) -0.008(7)
C3A2 0.040(8) 0.038(9) 0.034(8) 0.001(7) 0.002(6) -0.011(7)
C4A2 0.057(10) 0.018(7) 0.041(8) 0.010(6) -0.009(7) -0.004(7)
C4B3 0.049(9) 0.039(9) 0.055(10) 0.004(9) -0.004(7) -0.010(8)
C054 0.040(8) 0.026(8) 0.039(8) 0.010(6) 0.012(6) -0.002(6)
C5T1 0.029(7) 0.043(10) 0.041(8) -0.003(7) -0.004(6) -0.007(7)
C6B2 0.041(9) 0.045(10) 0.041(9) 0.008(7) 0.010(7) 0.001(8)
C6B3 0.037(8) 0.056(10) 0.021(7) 0.000(7) -0.002(6) -0.004(7)
C11T 0.054(10) 0.026(8) 0.044(9) 0.012(7) 0.026(7) 0.011(7)
C4A1 0.027(6) 0.075(12) 0.030(7) 0.002(8) -0.006(5) 0.002(8)
C4D1 0.030(7) 0.050(10) 0.020(6) 0.006(6) 0.008(5) 0.005(7)
C4C2 0.046(10) 0.055(11) 0.049(10) -0.004(9) 0.011(8) 0.004(9)
C2D2 0.035(8) 0.033(8) 0.042(9) 0.005(7) 0.009(6) -0.006(7)
C2A2 0.022(7) 0.038(9) 0.045(9) 0.001(7) 0.000(6) -0.003(6)
C4T1 0.033(7) 0.043(9) 0.037(8) -0.001(7) -0.003(6) 0.006(7)
C2D3 0.049(10) 0.075(14) 0.045(10) -0.012(9) 0.020(8) -0.008(10)
C6B1 0.045(9) 0.039(9) 0.046(9) 0.007(8) 0.012(7) 0.003(8)
C2D1 0.039(8) 0.023(7) 0.036(8) 0.004(6) -0.007(6) -0.001(6)
C3D1 0.053(10) 0.040(10) 0.055(11) 0.013(8) 0.020(8) 0.004(8)
C4C3 0.041(9) 0.052(11) 0.068(12) -0.011(9) 0.025(8) 0.001(8)
C3B2 0.045(10) 0.099(17) 0.042(10) 0.006(10) 0.006(8) 0.028(11)
C4B2 0.052(10) 0.037(9) 0.059(11) 0.004(8) 0.015(8) 0.000(8)
C3C3 0.027(8) 0.075(14) 0.055(11) -0.006(10) -0.002(7) 0.009(8)
C6D3 0.047(9) 0.043(10) 0.040(9) 0.006(8) 0.014(7) 0.007(8)
C5T2 0.026(7) 0.043(9) 0.030(7) -0.004(6) 0.007(6) 0.006(6)
C4D3 0.040(8) 0.052(11) 0.045(9) 0.015(8) 0.002(7) -0.002(8)
C6C2 0.049(10) 0.030(9) 0.068(12) -0.002(8) 0.015(9) -0.010(7)
C6D1 0.037(7) 0.021(6) 0.030(7) 0.011(6) 0.006(5) 0.005(6)
C6D2 0.033(8) 0.047(9) 0.026(7) 0.009(7) -0.003(6) -0.001(7)
C2C3 0.048(10) 0.067(13) 0.039(9) -0.003(9) 0.015(8) 0.007(9)
C6C1 0.046(10) 0.040(11) 0.079(14) -0.010(9) 0.018(9) -0.004(8)
C1A1 0.018(5) 0.033(8) 0.031(7) 0.009(6) -0.002(5) 0.004(5)
C5A3 0.055(10) 0.029(8) 0.044(9) -0.013(7) 0.000(7) -0.007(7)
C5A1 0.040(8) 0.090(15) 0.051(10) -0.007(11) 0.017(7) 0.017(10)
C3B3 0.044(8) 0.045(10) 0.038(8) -0.003(7) -0.012(7) -0.013(7)
C3D3 0.045(9) 0.092(16) 0.028(8) 0.001(8) 0.006(7) 0.014(9)
C5C3 0.057(12) 0.13(2) 0.036(10) 0.013(12) 0.015(8) 0.026(13)
C1C3 0.047(9) 0.036(9) 0.034(8) 0.005(7) 0.001(7) 0.006(7)
C2A3 0.040(6) 0.048(7) 0.015(5) -0.001(6) 0.005(4) -0.001(6)
C5D2 0.055(11) 0.035(9) 0.055(11) 0.010(8) 0.000(8) -0.011(8)
C5B3 0.048(10) 0.098(18) 0.037(9) 0.013(10) 0.010(7) 0.002(10)
C3C2 0.059(11) 0.072(14) 0.042(10) 0.006(9) 0.026(8) 0.008(10)
C3A1 0.045(9) 0.082(15) 0.030(8) 0.007(9) 0.001(7) -0.007(9)
C4C1 0.080(15) 0.065(15) 0.043(10) 0.005(10) -0.004(10) -0.024(12)
C4D2 0.042(9) 0.024(8) 0.065(11) -0.002(7) 0.001(8) 0.004(7)
C4B1 0.043(9) 0.058(12) 0.050(10) -0.001(9) 0.018(8) 0.002(8)
C5C1 0.062(13) 0.062(14) 0.087(16) -0.025(12) 0.021(12) -0.021(11)
C3C1 0.065(14) 0.09(2) 0.11(2) 0.035(16) -0.049(14) -0.018(13)
C2C1 0.069(14) 0.040(12) 0.13(2) 0.043(13) -0.041(14) -0.011(10)

loop_
_atom_type_symbol
_atom_type_description
_atom_type_scat_dispersion_real
_atom_type_scat_dispersion_imag
_atom_type_scat_source
C C 0.0181 0.0091 'International Tables Vol C Tables 4.2.6.8 and 6.1.1.4'
H H 0.0000 0.0000 'International Tables Vol C Tables 4.2.6.8 and 6.1.1.4'
O O 0.0492 0.0322 'International Tables Vol C Tables 4.2.6.8 and 6.1.1.4'
P P 0.2955 0.4335 'International Tables Vol C Tables 4.2.6.8 and 6.1.1.4'
Ag Ag 0.1306 4.2820 'International Tables Vol C Tables 4.2.6.8 and 6.1.1.4'

loop_
_geom_angle_atom_site_label_1
_geom_angle_atom_site_label_2
_geom_angle_atom_site_label_3
_geom_angle
P1B Ag1 P1A 139.43(13)
P1B Ag1 O2TA 110.3(3)
P1A Ag1 O2TA 109.4(3)
P1B Ag1 O1TA 106.8(3)
P1A Ag1 O1TA 103.0(3)
O2TA Ag1 O1TA 54.1(3)
P2C Ag2 01TC 119.9(3)
P2C Ag2 P2D 132.35(13)
01TC Ag2 P2D 107.3(3)
P2C Ag2 O2TC 106.3(3)
01TC Ag2 O2TC 52.8(3)
P2D Ag2 O2TC 107.1(3)
C1A2 P1A C1A1 102.5(7)
C1A2 P1A C1A3 105.5(7)
C1A1 P1A C1A3 106.5(6)
C1A2 P1A Ag1 116.0(5)
C1A1 P1A Ag1 110.9(4)
C1A3 P1A Ag1 114.4(4)
C1C1 P2C C1C3 102.2(7)
C1C1 P2C C1C2 104.4(7)
C1C3 P2C C1C2 105.1(7)
C1C1 P2C Ag2 113.6(5)
C1C3 P2C Ag2 116.7(5)
C1C2 P2C Ag2 113.4(5)
C1B2 P1B C1B3 107.1(6)
C1B2 P1B C1B1 105.0(7)
C1B3 P1B C1B1 107.1(7)
C1B2 P1B Ag1 111.1(5)
C1B3 P1B Ag1 108.0(5)
C1B1 P1B Ag1 118.0(5)
C1D2 P2D C1D3 100.0(7)
C1D2 P2D C1D1 104.8(7)
C1D3 P2D C1D1 107.6(6)
C1D2 P2D Ag2 120.7(5)
C1D3 P2D Ag2 102.8(5)
C1D1 P2D Ag2 118.6(5)
C11T O2TA Ag1 92.2(8)
C054 O2TC Ag2 91.8(9)
C054 01TC Ag2 91.7(9)
C11T O1TA Ag1 93.8(9)
C6A3 C1A3 C2A3 118.0(14)
C6A3 C1A3 P1A 121.8(11)
C2A3 C1A3 P1A 120.1(12)
C6C1 C1C1 C2C1 118.4(16)
C6C1 C1C1 P2C 123.9(12)
C2C1 C1C1 P2C 117.5(14)
C2T1 C1T1 C11T 123.6(14)
C2T1 C1T1 C6T1 116.8(14)
C11T C1T1 C6T1 119.6(14)
C6A2 C1A2 C2A2 121.3(13)
C6A2 C1A2 P1A 117.6(11)
C2A2 C1A2 P1A 121.1(12)
C1A2 C6A2 C5A2 118.5(14)
C6D1 C1D1 C2D1 119.1(12)
C6D1 C1D1 P2D 118.9(10)
C2D1 C1D1 P2D 122.0(11)
C1T2 C2T2 C3T2 119.3(14)
C2B3 C1B3 C6B3 120.0(14)
C2B3 C1B3 P1B 119.4(11)
C6B3 C1B3 P1B 120.6(11)
C5C3 C6C3 C1C3 119.3(16)
C5T2 C6T2 C1T2 119.6(14)
C4T2 C3T2 C2T2 121.0(14)
C4T1 C3T1 C2T1 119.7(14)
C6D2 C1D2 C2D2 119.7(14)
C6D2 C1D2 P2D 121.7(12)
C2D2 C1D2 P2D 118.4(11)
C5A3 C4A3 C3A3 119.5(13)
C6A2 C5A2 C4A2 121.4(15)
C3T2 C4T2 O4T2 119.7(13)
C3T2 C4T2 C5T2 119.8(14)
O4T2 C4T2 C5T2 120.6(13)
C2B2 C1B2 C6B2 118.3(13)
C2B2 C1B2 P1B 118.4(11)
C6B2 C1B2 P1B 122.9(12)
C3B2 C2B2 C1B2 121.0(17)
C6D3 C1D3 C2D3 121.0(16)
C6D3 C1D3 P2D 115.8(12)
C2D3 C1D3 P2D 122.8(13)
C1T1 C2T1 C3T1 122.0(14)
C4C2 C5C2 C6C2 121.2(16)
C5A3 C6A3 C1A3 121.3(15)
C6D1 C5D1 C4D1 120.8(14)
C5T1 C6T1 C1T1 121.1(14)
C6B2 C5B2 C4B2 120.0(18)
C4D3 C5D3 C6D3 117.8(14)
C1B3 C2B3 C3B3 123.3(14)
C1B1 C2B1 C3B1 121.3(15)
C6B1 C1B1 C2B1 119.5(15)
C6B1 C1B1 P1B 118.3(13)
C2B1 C1B1 P1B 122.2(12)
C2T2 C1T2 C6T2 120.5(14)
C2T2 C1T2 C054 119.0(13)
C6T2 C1T2 C054 120.4(13)
C3A1 C2A1 C1A1 119.7(15)
C2C2 C1C2 C6C2 119.7(14)
C2C2 C1C2 P2C 124.2(12)
C6C2 C1C2 P2C 116.0(12)
C1A1 C6A1 C5A1 120.6(14)
C4B1 C5B1 C6B1 116.9(15)
C4D2 C3D2 C2D2 121.0(15)
C4B1 C3B1 C2B1 119.2(17)
C1C2 C2C2 C3C2 121.4(16)
C4A3 C3A3 C2A3 121.3(13)
C2A2 C3A2 C4A2 121.2(14)
C5A2 C4A2 C3A2 117.9(14)
C5B3 C4B3 C3B3 121.5(16)
O2TC C054 01TC 122.5(14)
O2TC C054 C1T2 119.7(14)
01TC C054 C1T2 117.2(13)
C6T1 C5T1 C4T1 119.9(15)
C5B2 C6B2 C1B2 120.8(17)
C5B3 C6B3 C1B3 117.0(15)
O1TA C11T O2TA 119.7(13)
O1TA C11T C1T1 123.9(16)
O2TA C11T C1T1 116.3(14)
C3A1 C4A1 C5A1 118.1(14)
C3D1 C4D1 C5D1 119.7(14)
C5C2 C4C2 C3C2 121.5(17)
C1D2 C2D2 C3D2 119.9(14)
C3A2 C2A2 C1A2 119.5(14)
C3T1 C4T1 O4T1 123.2(13)
C3T1 C4T1 C5T1 120.4(15)
O4T1 C4T1 C5T1 116.4(14)
C3D3 C2D3 C1D3 117.6(17)
C1B1 C6B1 C5B1 122.0(16)
C1D1 C2D1 C3D1 118.9(14)
C4D1 C3D1 C2D1 120.3(15)
C5C3 C4C3 C3C3 119.3(16)
C2B2 C3B2 C4B2 121.6(18)
C3B2 C4B2 C5B2 118.2(17)
C2C3 C3C3 C4C3 119.0(17)
C1D3 C6D3 C5D3 120.7(15)
C6T2 C5T2 C4T2 119.9(14)
C5D3 C4D3 C3D3 123.3(16)
C5C2 C6C2 C1C2 118.6(15)
C5D1 C6D1 C1D1 121.1(13)
C1D2 C6D2 C5D2 119.9(16)
C1C3 C2C3 C3C3 121.2(16)
C5C1 C6C1 C1C1 122(2)
C6A1 C1A1 C2A1 117.5(12)
C6A1 C1A1 P1A 127.8(11)
C2A1 C1A1 P1A 114.6(10)
C4A3 C5A3 C6A3 121.7(16)
C6A1 C5A1 C4A1 121.8(16)
C4B3 C3B3 C2B3 116.7(15)
C2D3 C3D3 C4D3 119.3(16)
C6C3 C5C3 C4C3 121.2(17)
C2C3 C1C3 C6C3 119.5(15)
C2C3 C1C3 P2C 124.8(12)
C6C3 C1C3 P2C 115.7(12)
C1A3 C2A3 C3A3 118.1(16)
C4D2 C5D2 C6D2 120.3(16)
C4B3 C5B3 C6B3 121.3(16)
C2C2 C3C2 C4C2 117.5(17)
C4A1 C3A1 C2A1 122.3(17)
C3C1 C4C1 C5C1 119(2)
C3D2 C4D2 C5D2 119.1(16)
C3B1 C4B1 C5B1 121.1(18)
C4C1 C5C1 C6C1 121(2)
C4C1 C3C1 C2C1 124(2)
C1C1 C2C1 C3C1 115(2)

loop_
_geom_bond_atom_site_label_1
_geom_bond_atom_site_label_2
_geom_bond_distance
Ag1 P1B 2.391(4)
Ag1 P1A 2.399(4)
Ag1 O2TA 2.425(10)
Ag1 O1TA 2.448(10)
Ag2 P2C 2.408(4)
Ag2 01TC 2.441(10)
Ag2 P2D 2.451(4)
Ag2 O2TC 2.490(10)
P1A C1A2 1.806(14)
P1A C1A1 1.809(12)
P1A C1A3 1.813(15)
P2C C1C1 1.826(15)
P2C C1C3 1.839(17)
P2C C1C2 1.860(13)
P1B C1B2 1.834(14)
P1B C1B3 1.837(16)
P1B C1B1 1.855(16)
P2D C1D2 1.827(15)
P2D C1D3 1.840(17)
P2D C1D1 1.848(14)
O2TA C11T 1.33(2)
O2TC C054 1.203(17)
O4T2 C4T2 1.364(18)
01TC C054 1.299(19)
O1TA C11T 1.231(19)
O4T1 C4T1 1.379(19)
C1A3 C6A3 1.38(2)
C1A3 C2A3 1.399(19)
C1C1 C6C1 1.38(2)
C1C1 C2C1 1.39(3)
C1T1 C2T1 1.40(2)
C1T1 C11T 1.44(2)
C1T1 C6T1 1.44(2)
C1A2 C6A2 1.39(2)
C1A2 C2A2 1.39(2)
C6A2 C5A2 1.40(2)
C1D1 C6D1 1.37(2)
C1D1 C2D1 1.40(2)
C2T2 C1T2 1.370(19)
C2T2 C3T2 1.41(2)
C1B3 C2B3 1.31(2)
C1B3 C6B3 1.43(2)
C6C3 C5C3 1.37(3)
C6C3 C1C3 1.41(2)
C6T2 C5T2 1.38(2)
C6T2 C1T2 1.39(2)
C3T2 C4T2 1.34(2)
C3T1 C4T1 1.36(2)
C3T1 C2T1 1.40(2)
C1D2 C6D2 1.38(2)
C1D2 C2D2 1.39(2)
C4A3 C5A3 1.32(2)
C4A3 C3A3 1.37(2)
C5A2 C4A2 1.40(2)
C4T2 C5T2 1.41(2)
C1B2 C2B2 1.38(2)
C1B2 C6B2 1.39(2)
C2B2 C3B2 1.35(2)
C1D3 C6D3 1.36(2)
C1D3 C2D3 1.40(2)
C5C2 C4C2 1.32(3)
C5C2 C6C2 1.37(3)
C6A3 C5A3 1.38(2)
C5D1 C6D1 1.350(19)
C5D1 C4D1 1.39(2)
C6T1 C5T1 1.36(2)
C5B2 C6B2 1.38(2)
C5B2 C4B2 1.40(3)
C5D3 C4D3 1.31(2)
C5D3 C6D3 1.42(2)
C2B3 C3B3 1.40(2)
C2B1 C1B1 1.37(2)
C2B1 C3B1 1.39(2)
C1B1 C6B1 1.34(2)
C1T2 C054 1.50(2)
C2A1 C3A1 1.38(2)
C2A1 C1A1 1.46(2)
C1C2 C2C2 1.36(2)
C1C2 C6C2 1.39(2)
C6A1 C1A1 1.36(2)
C6A1 C5A1 1.39(2)
C5B1 C4B1 1.39(3)
C5B1 C6B1 1.43(3)
C3D2 C4D2 1.37(2)
C3D2 C2D2 1.40(2)
C3B1 C4B1 1.37(2)
C2C2 C3C2 1.37(2)
C3A3 C2A3 1.420(19)
C3A2 C2A2 1.38(2)
C3A2 C4A2 1.40(2)
C4B3 C5B3 1.35(3)
C4B3 C3B3 1.39(2)
C5T1 C4T1 1.42(2)
C6B3 C5B3 1.40(2)
C4A1 C3A1 1.34(3)
C4A1 C5A1 1.40(2)
C4D1 C3D1 1.34(2)
C4C2 C3C2 1.40(3)
C2D3 C3D3 1.39(3)
C2D1 C3D1 1.42(2)
C4C3 C5C3 1.38(3)
C4C3 C3C3 1.41(3)
C3B2 C4B2 1.38(3)
C3C3 C2C3 1.38(2)
C4D3 C3D3 1.40(2)
C6D2 C5D2 1.40(2)
C2C3 C1C3 1.37(2)
C6C1 C5C1 1.36(3)
C5D2 C4D2 1.39(3)
C4C1 C3C1 1.31(3)
C4C1 C5C1 1.34(3)
C3C1 C2C1 1.45(3)
